data_7120301
loop_
_publ_author_name
'Chen, Wen-Bin'
'Leng, Ji-Dong'
'Wang, Zi-Zhou'
'Chen, Yan-Cong'
'Miao, Yu'
'Tong, Mingliang'
'Dong, Wen'

_publ_section_title
;
 Reversible Crystal-to-Crystal Transformation from Trinuclear Cluster to
 1D Chain and Corresponding Spin Crossover (SCO) Behaviour Change
;
_journal_name_full 'Chem. Commun.'
_journal_paper_doi 10.1039/C7CC04036A
_journal_year 2017
_chemical_formula_sum 'C18 H34 Fe3 N30 O5 S6'
_chemical_formula_weight 1110.66
_chemical_name_systematic '[Fe3(NH2-trz)6(SCN)5(H2O)] (SCN).4H2O'
_space_group_crystal_system monoclinic
_space_group_IT_number 14
_space_group_name_Hall '-P 2yn'
_space_group_name_H-M_alt 'P 1 21/n 1'
_symmetry_space_group_name_Hall '-P 2yn'
_symmetry_space_group_name_H-M 'P 1 21/n 1'
_atom_sites_solution_hydrogens mixed
_audit_creation_method SHELXL-2014/7
_audit_update_record
;
2017-05-24 deposited with the CCDC.
2017-06-19 downloaded from the CCDC.
;
_cell_angle_alpha 90
_cell_angle_beta 103.262(2)
_cell_angle_gamma 90
_cell_formula_units_Z 4
_cell_length_a 11.5947(4)
_cell_length_b 23.0335(7)
_cell_length_c 16.4924(5)
_cell_measurement_reflns_used 9919
_cell_measurement_temperature 150(2)
_cell_measurement_theta_max 26.87
_cell_measurement_theta_min 2.18
_cell_volume 4287.1(2)
_computing_cell_refinement 'Bruker SMART'
_computing_data_collection 'Bruker SMART'
_computing_data_reduction 'Bruker SAINT'
_computing_molecular_graphics 'Bruker SHELXTL'
_computing_publication_material 'Bruker SHELXTL'
_computing_structure_refinement 'SHELXL-2014/7 (Sheldrick, 2014)'
_computing_structure_solution 'Bruker SHELXTL'
_diffrn_ambient_temperature 150(2)
_diffrn_measured_fraction_theta_full 1.000
_diffrn_measured_fraction_theta_max 0.985
_diffrn_measurement_device_type 'CCD area detector'
_diffrn_measurement_method 'phi and omega scans'
_diffrn_radiation_type MoK\a
_diffrn_radiation_wavelength 0.71073
_diffrn_reflns_av_R_equivalents 0.0662
_diffrn_reflns_av_unetI/netI 0.0584
_diffrn_reflns_Laue_measured_fraction_full 1.000
_diffrn_reflns_Laue_measured_fraction_max 0.985
_diffrn_reflns_limit_h_max 14
_diffrn_reflns_limit_h_min -15
_diffrn_reflns_limit_k_max 29
_diffrn_reflns_limit_k_min -29
_diffrn_reflns_limit_l_max 21
_diffrn_reflns_limit_l_min -21
_diffrn_reflns_number 51186
_diffrn_reflns_point_group_measured_fraction_full 1.000
_diffrn_reflns_point_group_measured_fraction_max 0.985
_diffrn_reflns_theta_full 25.242
_diffrn_reflns_theta_max 27.646
_diffrn_reflns_theta_min 1.546
_diffrn_source 'sealed tube'
_exptl_absorpt_coefficient_mu 1.366
_exptl_absorpt_correction_T_max 0.6989
_exptl_absorpt_correction_T_min 0.5987
_exptl_absorpt_correction_type multi-scan
_exptl_absorpt_process_details 'SADABS (Sheldrick,1996)'
_exptl_crystal_colour purple
_exptl_crystal_density_diffrn 1.721
_exptl_crystal_density_method 'not measured'
_exptl_crystal_description block
_exptl_crystal_F_000 2264
_exptl_crystal_size_max 0.150
_exptl_crystal_size_mid 0.120
_exptl_crystal_size_min 0.090
_refine_diff_density_max 1.553
_refine_diff_density_min -0.993
_refine_diff_density_rms 0.108
_refine_ls_extinction_method none
_refine_ls_goodness_of_fit_ref 1.057
_refine_ls_hydrogen_treatment constr
_refine_ls_matrix_type full
_refine_ls_number_parameters 559
_refine_ls_number_reflns 9846
_refine_ls_number_restraints 0
_refine_ls_restrained_S_all 1.057
_refine_ls_R_factor_all 0.0754
_refine_ls_R_factor_gt 0.0500
_refine_ls_shift/su_max 0.001
_refine_ls_shift/su_mean 0.000
_refine_ls_structure_factor_coef Fsqd
_refine_ls_weighting_details 'w=1/[\s^2^(Fo^2^)+(0.0755P)^2^+4.3127P] where P=(Fo^2^+2Fc^2^)/3'
_refine_ls_weighting_scheme calc
_refine_ls_wR_factor_gt 0.1354
_refine_ls_wR_factor_ref 0.1507
_reflns_Friedel_coverage 0.000
_reflns_number_gt 7101
_reflns_number_total 9846
_reflns_threshold_expression 'I > 2\s(I)'
_cod_data_source_file c7cc04036a2.cif
_cod_data_source_block 2
_cod_database_code 7120301
_shelx_shelxl_version_number 2014/7
_shelx_space_group_comment
;
The symmetry employed for this shelxl refinement is uniquely defined
by the following loop, which should always be used as a source of
symmetry information in preference to the above space-group names.
They are only intended as comments.
;
_shelx_estimated_absorpt_t_min 0.821
_shelx_estimated_absorpt_t_max 0.887

loop_
_space_group_symop_operation_xyz
'x, y, z'
'-x+1/2, y+1/2, -z+1/2'
'-x, -y, -z'
'x-1/2, -y-1/2, z-1/2'

loop_
_atom_site_label
_atom_site_type_symbol
_atom_site_fract_x
_atom_site_fract_y
_atom_site_fract_z
_atom_site_U_iso_or_equiv
_atom_site_adp_type
_atom_site_occupancy
_atom_site_site_symmetry_order
_atom_site_calc_flag
_atom_site_refinement_flags_posn
_atom_site_refinement_flags_adp
Fe1 Fe 0.69559(4) 0.14164(2) 0.67824(3) 0.01577(13) Uani 1 1 d . .
Fe2 Fe 0.57470(5) 0.16693(2) 0.87562(3) 0.01837(13) Uani 1 1 d . .
Fe3 Fe 0.79659(5) 0.10396(2) 0.47867(3) 0.02340(14) Uani 1 1 d . .
N1 N 0.6286(3) 0.07956(13) 0.74007(18) 0.0202(6) Uani 1 1 d . .
N2 N 0.5847(3) 0.08609(14) 0.81085(18) 0.0221(7) Uani 1 1 d . .
N3 N 0.5698(3) -0.00421(13) 0.77439(19) 0.0233(7) Uani 1 1 d . .
N4 N 0.5401(4) -0.06387(14) 0.7679(2) 0.0356(9) Uani 1 1 d . .
H4B H 0.5024 -0.0758 0.8069 0.043 Uiso 1 1 d R U
H4C H 0.6029 -0.0868 0.7678 0.043 Uiso 1 1 d R U
N5 N 0.7961(3) 0.17419(13) 0.78510(18) 0.0197(6) Uani 1 1 d . .
N6 N 0.7556(3) 0.18122(13) 0.85702(18) 0.0212(6) Uani 1 1 d . .
N7 N 0.9345(3) 0.21468(14) 0.8793(2) 0.0254(7) Uani 1 1 d . .
N8 N 1.0411(3) 0.24121(17) 0.9222(2) 0.0364(9) Uani 1 1 d . .
H8A H 1.0968 0.2154 0.9244 0.044 Uiso 1 1 d R U
H8B H 1.0548 0.2704 0.8951 0.044 Uiso 1 1 d R U
N9 N 0.5674(3) 0.19875(13) 0.68566(18) 0.0191(6) Uani 1 1 d . .
N10 N 0.5229(3) 0.20817(13) 0.75502(18) 0.0220(7) Uani 1 1 d . .
N11 N 0.4377(3) 0.26817(14) 0.65864(19) 0.0246(7) Uani 1 1 d . .
N12 N 0.3626(3) 0.31003(15) 0.6119(2) 0.0338(8) Uani 1 1 d . .
H12B H 0.4025 0.3433 0.6098 0.041 Uiso 1 1 d R U
H12C H 0.3014 0.3175 0.6355 0.041 Uiso 1 1 d R U
N13 N 0.8272(3) 0.08530(13) 0.67397(19) 0.0204(6) Uani 1 1 d . .
N14 N 0.8629(3) 0.06734(14) 0.60332(19) 0.0241(7) Uani 1 1 d . .
N15 N 0.9699(3) 0.02327(14) 0.7117(2) 0.0254(7) Uani 1 1 d . .
N16 N 1.0541(3) -0.01172(15) 0.7645(2) 0.0331(8) Uani 1 1 d . .
H16A H 1.1166 0.0114 0.7850 0.040 Uiso 1 1 d R U
H16B H 1.0785 -0.0378 0.7314 0.040 Uiso 1 1 d R U
N17 N 0.7692(3) 0.20063(13) 0.61327(18) 0.0197(6) Uani 1 1 d . .
N18 N 0.8130(3) 0.18769(14) 0.54417(19) 0.0234(7) Uani 1 1 d . .
N19 N 0.8557(3) 0.27721(14) 0.57870(19) 0.0255(7) Uani 1 1 d . .
N20 N 0.9042(4) 0.33368(14) 0.5846(2) 0.0377(9) Uani 1 1 d . .
H20A H 0.9149 0.3478 0.5391 0.045 Uiso 1 1 d R U
H20B H 0.9683 0.3380 0.6213 0.045 Uiso 1 1 d R U
N21 N 0.5883(3) 0.11008(13) 0.57330(18) 0.0205(6) Uani 1 1 d . .
N22 N 0.6193(3) 0.10145(14) 0.49826(19) 0.0238(7) Uani 1 1 d . .
N23 N 0.4354(3) 0.07624(14) 0.48365(19) 0.0234(7) Uani 1 1 d . .
N24 N 0.3235(3) 0.05319(15) 0.4444(2) 0.0279(7) Uani 1 1 d . .
H24A H 0.2940 0.0372 0.4841 0.033 Uiso 1 1 d R U
H24B H 0.2759 0.0824 0.4305 0.033 Uiso 1 1 d R U
N25 N 0.6334(3) 0.12064(15) 0.9877(2) 0.0310(8) Uani 1 1 d . .
N26 N 0.5934(3) 0.24572(14) 0.9418(2) 0.0271(7) Uani 1 1 d . .
N27 N 0.3946(3) 0.15405(16) 0.8776(2) 0.0309(8) Uani 1 1 d . .
N28 N 0.7350(4) 0.14818(18) 0.3654(2) 0.0406(9) Uani 1 1 d . .
N29 N 0.7734(3) 0.02040(16) 0.4243(2) 0.0359(9) Uani 1 1 d . .
N30 N 0.9684(6) 0.8779(2) 0.6850(3) 0.0765(18) Uani 1 1 d . .
S1 S 0.68445(12) 0.05153(7) 1.12947(9) 0.0619(4) Uani 1 1 d . .
S2 S 0.70955(12) 0.32734(5) 1.05655(8) 0.0475(3) Uani 1 1 d . .
S3 S 0.16987(10) 0.11634(6) 0.89096(8) 0.0414(3) Uani 1 1 d . .
S4 S 0.63910(12) 0.21859(6) 0.22837(8) 0.0486(3) Uani 1 1 d . .
S5 S 0.71140(10) -0.05945(5) 0.29522(6) 0.0311(2) Uani 1 1 d . .
S6 S 0.74017(14) 0.83756(6) 0.69516(9) 0.0538(4) Uani 1 1 d . .
O1 O 0.9738(3) 0.10308(13) 0.46514(19) 0.0369(7) Uani 1 1 d . .
H1A H 1.0335 0.1093 0.5049 0.055 Uiso 1 1 d R U
H1B H 0.9936 0.1049 0.4196 0.055 Uiso 1 1 d R U
O2 O 0.8582(4) 0.05947(17) 0.9297(2) 0.0570(10) Uani 1 1 d . .
H2A H 0.8994 0.0647 0.9789 0.068 Uiso 1 1 d R U
H2B H 0.8306 0.0921 0.9102 0.068 Uiso 1 1 d R U
O3 O 0.0588(10) 0.1527(5) 0.6816(8) 0.249(6) Uani 1 1 d . .
H3A H 0.0043 0.1288 0.6605 0.298 Uiso 1 1 d R U
H3B H 0.1015 0.1582 0.6467 0.298 Uiso 1 1 d R U
O4 O -0.0088(4) 0.0777(2) 0.0910(3) 0.0786(14) Uani 1 1 d . .
H4E H -0.0229 0.0592 0.1323 0.094 Uiso 1 1 d R U
H4F H 0.0619 0.0704 0.0879 0.094 Uiso 1 1 d R U
O5 O 0.7703(5) 0.9478(2) 0.9168(4) 0.128(3) Uani 1 1 d . .
H5C H 0.7663 0.9341 0.9639 0.154 Uiso 1 1 d R U
H5D H 0.7787 0.9844 0.9201 0.154 Uiso 1 1 d R U
C1 C 0.6173(3) 0.02436(16) 0.7198(2) 0.0217(8) Uani 1 1 d . .
H1 H 0.6397 0.0074 0.6732 0.026 Uiso 1 1 calc R U
C2 C 0.5507(4) 0.03519(16) 0.8305(2) 0.0247(8) Uani 1 1 d . .
H2 H 0.5176 0.0271 0.8770 0.030 Uiso 1 1 calc R U
C3 C 0.9046(3) 0.19418(17) 0.8004(2) 0.0229(8) Uani 1 1 d . .
H3 H 0.9546 0.1943 0.7620 0.027 Uiso 1 1 calc R U
C4 C 0.8403(3) 0.20562(17) 0.9120(2) 0.0260(8) Uani 1 1 d . .
H4 H 0.8361 0.2155 0.9672 0.031 Uiso 1 1 calc R U
C5 C 0.5134(3) 0.23513(16) 0.6282(2) 0.0234(8) Uani 1 1 d . .
H5 H 0.5259 0.2377 0.5734 0.028 Uiso 1 1 calc R U
C6 C 0.4457(3) 0.25032(17) 0.7377(2) 0.0269(8) Uani 1 1 d . .
H6 H 0.4021 0.2659 0.7749 0.032 Uiso 1 1 calc R U
C7 C 0.8926(3) 0.05813(16) 0.7382(2) 0.0229(8) Uani 1 1 d . .
H7 H 0.8864 0.0623 0.7943 0.027 Uiso 1 1 calc R U
C8 C 0.9481(4) 0.03044(17) 0.6283(2) 0.0266(8) Uani 1 1 d . .
H8 H 0.9896 0.0111 0.5927 0.032 Uiso 1 1 calc R U
C9 C 0.7951(3) 0.25523(16) 0.6320(2) 0.0226(8) Uani 1 1 d . .
H9 H 0.7742 0.2760 0.6763 0.027 Uiso 1 1 calc R U
C10 C 0.8660(3) 0.23397(16) 0.5255(2) 0.0253(8) Uani 1 1 d . .
H10 H 0.9056 0.2369 0.4812 0.030 Uiso 1 1 calc R U
C11 C 0.4756(3) 0.09518(16) 0.5621(2) 0.0221(8) Uani 1 1 d . .
H11 H 0.4301 0.0975 0.6032 0.026 Uiso 1 1 calc R U
C12 C 0.5260(3) 0.08114(17) 0.4457(2) 0.0251(8) Uani 1 1 d . .
H12 H 0.5227 0.0713 0.3893 0.030 Uiso 1 1 calc R U
C13 C 0.6538(3) 0.09226(17) 1.0462(3) 0.0263(8) Uani 1 1 d . .
C14 C 0.6431(3) 0.27940(17) 0.9888(2) 0.0249(8) Uani 1 1 d . .
C15 C 0.3011(4) 0.13852(18) 0.8817(2) 0.0277(9) Uani 1 1 d . .
C16 C 0.6938(4) 0.1759(2) 0.3076(3) 0.0337(10) Uani 1 1 d . .
C17 C 0.7474(3) -0.01234(16) 0.3698(2) 0.0241(8) Uani 1 1 d . .
C18 C 0.8713(6) 0.8616(2) 0.6902(3) 0.0526(14) Uani 1 1 d . .

loop_
_atom_site_aniso_label
_atom_site_aniso_U_11
_atom_site_aniso_U_22
_atom_site_aniso_U_33
_atom_site_aniso_U_23
_atom_site_aniso_U_13
_atom_site_aniso_U_12
Fe1 0.0186(3) 0.0164(3) 0.0124(2) -0.00018(19) 0.00387(19) 0.00047(19)
Fe2 0.0215(3) 0.0191(3) 0.0148(2) -0.0009(2) 0.0049(2) 0.0005(2)
Fe3 0.0285(3) 0.0243(3) 0.0196(3) -0.0043(2) 0.0100(2) -0.0038(2)
N1 0.0217(16) 0.0214(15) 0.0162(14) -0.0005(12) 0.0020(12) 0.0015(13)
N2 0.0250(16) 0.0237(16) 0.0180(15) -0.0023(13) 0.0057(13) 0.0002(13)
N3 0.0305(18) 0.0149(15) 0.0243(16) 0.0003(12) 0.0058(14) 0.0003(13)
N4 0.056(2) 0.0157(16) 0.040(2) -0.0031(15) 0.0194(18) -0.0038(16)
N5 0.0219(15) 0.0200(15) 0.0182(15) 0.0006(12) 0.0065(12) 0.0019(12)
N6 0.0215(16) 0.0238(16) 0.0188(15) -0.0033(13) 0.0056(12) 0.0001(13)
N7 0.0206(16) 0.0282(17) 0.0265(17) -0.0035(14) 0.0035(13) -0.0034(13)
N8 0.0260(18) 0.042(2) 0.039(2) -0.0091(17) 0.0013(16) -0.0123(16)
N9 0.0215(15) 0.0198(15) 0.0155(14) -0.0008(12) 0.0035(12) -0.0028(12)
N10 0.0253(16) 0.0239(16) 0.0172(15) 0.0013(12) 0.0056(13) 0.0041(13)
N11 0.0265(17) 0.0217(16) 0.0228(16) 0.0025(13) -0.0006(13) 0.0018(13)
N12 0.038(2) 0.0276(18) 0.0325(19) 0.0096(15) 0.0004(16) 0.0111(16)
N13 0.0238(16) 0.0176(15) 0.0212(15) -0.0009(12) 0.0083(13) 0.0007(12)
N14 0.0277(17) 0.0242(16) 0.0229(16) -0.0031(13) 0.0109(14) 0.0026(13)
N15 0.0254(17) 0.0242(17) 0.0266(17) 0.0020(14) 0.0062(14) 0.0027(13)
N16 0.0298(19) 0.0307(19) 0.0359(19) 0.0048(16) 0.0016(15) 0.0071(15)
N17 0.0212(15) 0.0215(15) 0.0167(14) -0.0027(12) 0.0048(12) 0.0010(12)
N18 0.0273(17) 0.0243(16) 0.0198(15) -0.0021(13) 0.0077(13) -0.0019(13)
N19 0.0310(18) 0.0215(16) 0.0228(16) 0.0013(13) 0.0042(14) -0.0042(14)
N20 0.058(3) 0.0239(18) 0.0300(19) 0.0010(15) 0.0068(18) -0.0182(17)
N21 0.0262(16) 0.0210(15) 0.0152(14) 0.0019(12) 0.0068(12) -0.0001(13)
N22 0.0281(17) 0.0279(17) 0.0170(15) -0.0014(13) 0.0086(13) -0.0030(14)
N23 0.0268(17) 0.0213(16) 0.0208(15) 0.0005(13) 0.0032(13) -0.0012(13)
N24 0.0241(17) 0.0302(18) 0.0277(17) 0.0016(14) 0.0024(14) -0.0043(14)
N25 0.042(2) 0.0305(18) 0.0190(16) 0.0036(15) 0.0030(15) 0.0003(16)
N26 0.0307(18) 0.0264(17) 0.0271(17) -0.0045(14) 0.0123(14) 0.0004(15)
N27 0.0251(18) 0.041(2) 0.0281(18) -0.0025(16) 0.0084(15) -0.0021(15)
N28 0.053(3) 0.051(2) 0.0189(17) -0.0012(17) 0.0093(17) -0.008(2)
N29 0.043(2) 0.035(2) 0.0343(19) -0.0119(17) 0.0175(17) -0.0089(17)
N30 0.137(6) 0.052(3) 0.054(3) -0.017(2) 0.051(3) -0.039(3)
S1 0.0429(7) 0.0825(11) 0.0613(9) 0.0515(8) 0.0139(7) 0.0138(7)
S2 0.0525(8) 0.0296(6) 0.0479(7) -0.0097(5) -0.0143(6) 0.0000(5)
S3 0.0274(6) 0.0499(7) 0.0492(7) -0.0020(6) 0.0136(5) -0.0047(5)
S4 0.0444(7) 0.0625(9) 0.0364(6) 0.0078(6) 0.0044(5) 0.0093(6)
S5 0.0425(6) 0.0284(5) 0.0229(5) -0.0056(4) 0.0085(4) -0.0046(5)
S6 0.0627(9) 0.0519(8) 0.0497(8) 0.0192(6) 0.0190(7) -0.0019(7)
O1 0.0356(17) 0.0463(19) 0.0336(16) -0.0082(14) 0.0176(14) -0.0094(14)
O2 0.074(3) 0.060(2) 0.0375(19) 0.0094(17) 0.0145(18) 0.020(2)
O3 0.233(12) 0.201(11) 0.319(15) -0.061(10) 0.076(11) -0.060(9)
O4 0.069(3) 0.110(4) 0.058(3) 0.026(3) 0.018(2) 0.009(3)
O5 0.107(4) 0.108(4) 0.136(5) 0.072(4) -0.045(4) -0.045(4)
C1 0.0263(19) 0.0200(18) 0.0182(17) -0.0004(14) 0.0040(15) 0.0019(15)
C2 0.032(2) 0.0213(19) 0.0233(18) -0.0007(15) 0.0101(16) -0.0014(16)
C3 0.0221(19) 0.027(2) 0.0208(18) 0.0019(15) 0.0072(15) 0.0002(15)
C4 0.0226(19) 0.033(2) 0.0219(18) -0.0049(16) 0.0037(15) -0.0010(16)
C5 0.0239(19) 0.0245(19) 0.0203(18) 0.0010(15) 0.0018(15) 0.0011(15)
C6 0.029(2) 0.028(2) 0.0227(18) 0.0015(16) 0.0040(16) 0.0097(17)
C7 0.0230(19) 0.0246(19) 0.0226(18) 0.0021(15) 0.0084(15) -0.0002(15)
C8 0.028(2) 0.026(2) 0.028(2) -0.0019(17) 0.0103(17) 0.0014(16)
C9 0.0257(19) 0.0237(19) 0.0190(17) -0.0007(15) 0.0067(15) 0.0007(15)
C10 0.031(2) 0.0243(19) 0.0220(18) 0.0005(15) 0.0098(16) -0.0023(16)
C11 0.0240(19) 0.0236(19) 0.0188(17) 0.0005(15) 0.0054(15) 0.0020(15)
C12 0.028(2) 0.028(2) 0.0203(18) -0.0024(16) 0.0080(16) -0.0045(16)
C13 0.0216(19) 0.028(2) 0.031(2) 0.0008(17) 0.0092(17) -0.0005(16)
C14 0.025(2) 0.0215(19) 0.029(2) 0.0022(16) 0.0076(16) 0.0044(16)
C15 0.029(2) 0.031(2) 0.0223(19) -0.0021(16) 0.0060(17) 0.0040(17)
C16 0.034(2) 0.043(3) 0.025(2) -0.0055(19) 0.0102(18) -0.009(2)
C17 0.0238(19) 0.0226(19) 0.028(2) -0.0003(16) 0.0107(16) -0.0018(15)
C18 0.089(5) 0.036(3) 0.038(3) 0.004(2) 0.026(3) 0.009(3)

loop_
_atom_type_symbol
_atom_type_description
_atom_type_scat_dispersion_real
_atom_type_scat_dispersion_imag
_atom_type_scat_source
C C 0.0033 0.0016 'International Tables Vol C Tables 4.2.6.8 and 6.1.1.4'
H H 0.0000 0.0000 'International Tables Vol C Tables 4.2.6.8 and 6.1.1.4'
N N 0.0061 0.0033 'International Tables Vol C Tables 4.2.6.8 and 6.1.1.4'
O O 0.0106 0.0060 'International Tables Vol C Tables 4.2.6.8 and 6.1.1.4'
S S 0.1246 0.1234 'International Tables Vol C Tables 4.2.6.8 and 6.1.1.4'
Fe Fe 0.3463 0.8444 'International Tables Vol C Tables 4.2.6.8 and 6.1.1.4'

loop_
_geom_angle_atom_site_label_1
_geom_angle_atom_site_label_2
_geom_angle_atom_site_label_3
_geom_angle
N9 Fe1 N1 93.28(12)
N9 Fe1 N13 178.30(12)
N1 Fe1 N13 86.77(12)
N9 Fe1 N5 89.46(12)
N1 Fe1 N5 91.95(12)
N13 Fe1 N5 88.83(12)
N9 Fe1 N21 88.23(12)
N1 Fe1 N21 86.85(12)
N13 Fe1 N21 93.47(13)
N5 Fe1 N21 177.33(12)
N9 Fe1 N17 90.03(12)
N1 Fe1 N17 176.54(12)
N13 Fe1 N17 89.95(12)
N5 Fe1 N17 89.08(12)
N21 Fe1 N17 92.26(12)
N26 Fe2 N25 90.42(13)
N26 Fe2 N27 95.59(13)
N25 Fe2 N27 92.11(14)
N26 Fe2 N10 94.14(12)
N25 Fe2 N10 174.49(13)
N27 Fe2 N10 90.53(13)
N26 Fe2 N2 171.23(13)
N25 Fe2 N2 87.39(13)
N27 Fe2 N2 92.98(13)
N10 Fe2 N2 87.64(12)
N26 Fe2 N6 87.45(12)
N25 Fe2 N6 94.07(13)
N27 Fe2 N6 173.09(12)
N10 Fe2 N6 83.05(12)
N2 Fe2 N6 84.24(12)
N28 Fe3 N29 94.61(15)
N28 Fe3 O1 92.93(14)
N29 Fe3 O1 88.78(13)
N28 Fe3 N22 90.28(14)
N29 Fe3 N22 90.35(13)
O1 Fe3 N22 176.73(12)
N28 Fe3 N14 173.65(14)
N29 Fe3 N14 91.74(13)
O1 Fe3 N14 87.42(12)
N22 Fe3 N14 89.46(12)
N28 Fe3 N18 89.15(14)
N29 Fe3 N18 174.70(13)
O1 Fe3 N18 94.78(12)
N22 Fe3 N18 85.88(12)
N14 Fe3 N18 84.51(12)
C1 N1 N2 106.6(3)
C1 N1 Fe1 125.9(3)
N2 N1 Fe1 127.5(2)
C2 N2 N1 107.7(3)
C2 N2 Fe2 126.8(3)
N1 N2 Fe2 125.6(2)
C1 N3 C2 106.9(3)
C1 N3 N4 124.0(3)
C2 N3 N4 129.0(3)
N3 N4 H4B 113.1
N3 N4 H4C 112.7
H4B N4 H4C 110.4
C3 N5 N6 107.1(3)
C3 N5 Fe1 129.4(3)
N6 N5 Fe1 123.4(2)
C4 N6 N5 107.4(3)
C4 N6 Fe2 123.7(3)
N5 N6 Fe2 128.4(2)
C4 N7 C3 106.3(3)
C4 N7 N8 124.4(3)
C3 N7 N8 129.3(3)
N7 N8 H8A 106.3
N7 N8 H8B 109.2
H8A N8 H8B 109.7
C5 N9 N10 107.0(3)
C5 N9 Fe1 127.7(3)
N10 N9 Fe1 125.3(2)
C6 N10 N9 107.7(3)
C6 N10 Fe2 124.0(3)
N9 N10 Fe2 128.2(2)
C5 N11 C6 106.4(3)
C5 N11 N12 124.0(3)
C6 N11 N12 129.5(3)
N11 N12 H12B 110.2
N11 N12 H12C 110.2
H12B N12 H12C 108.5
C7 N13 N14 107.9(3)
C7 N13 Fe1 125.5(3)
N14 N13 Fe1 126.6(2)
C8 N14 N13 106.4(3)
C8 N14 Fe3 128.9(3)
N13 N14 Fe3 124.4(2)
C7 N15 C8 105.9(3)
C7 N15 N16 124.1(3)
C8 N15 N16 130.0(3)
N15 N16 H16A 106.1
N15 N16 H16B 106.1
H16A N16 H16B 106.4
C9 N17 N18 107.0(3)
C9 N17 Fe1 128.1(3)
N18 N17 Fe1 124.6(2)
C10 N18 N17 107.5(3)
C10 N18 Fe3 126.5(3)
N17 N18 Fe3 126.0(2)
C9 N19 C10 106.5(3)
C9 N19 N20 124.2(3)
C10 N19 N20 129.1(3)
N19 N20 H20A 115.2
N19 N20 H20B 115.2
H20A N20 H20B 107.5
C11 N21 N22 106.9(3)
C11 N21 Fe1 127.4(2)
N22 N21 Fe1 125.7(2)
C12 N22 N21 107.4(3)
C12 N22 Fe3 125.7(3)
N21 N22 Fe3 125.8(2)
C11 N23 C12 106.6(3)
C11 N23 N24 129.9(3)
C12 N23 N24 123.4(3)
N23 N24 H24A 106.7
N23 N24 H24B 106.9
H24A N24 H24B 100.8
C13 N25 Fe2 172.5(4)
C14 N26 Fe2 154.9(3)
C15 N27 Fe2 169.8(4)
C16 N28 Fe3 172.7(4)
C17 N29 Fe3 155.0(4)
Fe3 O1 H1A 123.8
Fe3 O1 H1B 124.6
H1A O1 H1B 110.0
H2A O2 H2B 108.4
H3A O3 H3B 108.4
H4E O4 H4F 108.4
H5C O5 H5D 109.8
N1 C1 N3 109.8(3)
N1 C1 H1 125.1
N3 C1 H1 125.1
N2 C2 N3 109.1(3)
N2 C2 H2 125.4
N3 C2 H2 125.4
N5 C3 N7 109.3(3)
N5 C3 H3 125.4
N7 C3 H3 125.4
N6 C4 N7 109.9(3)
N6 C4 H4 125.0
N7 C4 H4 125.0
N9 C5 N11 109.7(3)
N9 C5 H5 125.2
N11 C5 H5 125.2
N10 C6 N11 109.2(3)
N10 C6 H6 125.4
N11 C6 H6 125.4
N13 C7 N15 109.1(3)
N13 C7 H7 125.4
N15 C7 H7 125.4
N14 C8 N15 110.7(3)
N14 C8 H8 124.6
N15 C8 H8 124.6
N17 C9 N19 109.4(3)
N17 C9 H9 125.3
N19 C9 H9 125.3
N18 C10 N19 109.5(3)
N18 C10 H10 125.3
N19 C10 H10 125.3
N21 C11 N23 109.3(3)
N21 C11 H11 125.3
N23 C11 H11 125.3
N22 C12 N23 109.7(3)
N22 C12 H12 125.1
N23 C12 H12 125.1
N25 C13 S1 179.3(4)
N26 C14 S2 178.1(4)
N27 C15 S3 178.0(4)
N28 C16 S4 176.7(4)
N29 C17 S5 178.6(4)
N30 C18 S6 178.1(5)

loop_
_geom_bond_atom_site_label_1
_geom_bond_atom_site_label_2
_geom_bond_distance
Fe1 N9 2.010(3)
Fe1 N1 2.013(3)
Fe1 N13 2.016(3)
Fe1 N5 2.021(3)
Fe1 N21 2.021(3)
Fe1 N17 2.035(3)
Fe2 N26 2.103(3)
Fe2 N25 2.107(3)
Fe2 N27 2.117(4)
Fe2 N10 2.161(3)
Fe2 N2 2.163(3)
Fe2 N6 2.213(3)
Fe3 N28 2.104(4)
Fe3 N29 2.114(4)
Fe3 O1 2.117(3)
Fe3 N22 2.154(3)
Fe3 N14 2.192(3)
Fe3 N18 2.197(3)
N1 C1 1.314(5)
N1 N2 1.384(4)
N2 C2 1.302(5)
N3 C1 1.332(5)
N3 C2 1.351(5)
N3 N4 1.415(4)
N4 H4B 0.8998
N4 H4C 0.9000
N5 C3 1.309(5)
N5 N6 1.382(4)
N6 C4 1.302(5)
N7 C4 1.340(5)
N7 C3 1.354(5)
N7 N8 1.414(4)
N8 H8A 0.8716
N8 H8B 0.8423
N9 C5 1.311(5)
N9 N10 1.375(4)
N10 C6 1.307(5)
N11 C5 1.343(5)
N11 C6 1.350(5)
N11 N12 1.405(4)
N12 H12B 0.9000
N12 H12C 0.8999
N13 C7 1.311(5)
N13 N14 1.386(4)
N14 C8 1.297(5)
N15 C7 1.348(5)
N15 C8 1.352(5)
N15 N16 1.403(4)
N16 H16A 0.9000
N16 H16B 0.9001
N17 C9 1.313(5)
N17 N18 1.383(4)
N18 C10 1.302(5)
N19 C9 1.344(5)
N19 C10 1.351(5)
N19 N20 1.411(4)
N20 H20A 0.8520
N20 H20B 0.8505
N21 C11 1.323(5)
N21 N22 1.380(4)
N22 C12 1.308(5)
N23 C11 1.344(5)
N23 C12 1.344(5)
N23 N24 1.414(4)
N24 H24A 0.8852
N24 H24B 0.8674
N25 C13 1.145(5)
N26 C14 1.153(5)
N27 C15 1.158(5)
N28 C16 1.156(6)
N29 C17 1.159(5)
N30 C18 1.209(8)
S1 C13 1.633(4)
S2 C14 1.633(4)
S3 C15 1.645(4)
S4 C16 1.642(5)
S5 C17 1.622(4)
S6 C18 1.637(7)
O1 H1A 0.8493
O1 H1B 0.8360
O2 H2A 0.8500
O2 H2B 0.8499
O3 H3A 0.8501
O3 H3B 0.8500
O4 H4E 0.8499
O4 H4F 0.8500
O5 H5C 0.8499
O5 H5D 0.8499
C1 H1 0.9500
C2 H2 0.9500
C3 H3 0.9500
C4 H4 0.9500
C5 H5 0.9500
C6 H6 0.9500
C7 H7 0.9500
C8 H8 0.9500
C9 H9 0.9500
C10 H10 0.9500
C11 H11 0.9500
C12 H12 0.9500
